data_1554107
loop_
_publ_author_name
'Ivanov, Maxim V.'
'Shukla, Ruchi'
'Lindeman, Sergey V.'
'Wang, Denan'
'Rathore, Rajendra'

_publ_section_title
;
 Pyrene-Like HOMO Governs Polaron Delocalization in Model Graphitic
 Strips: A Combined Experimental and Computational Analysis
;
_journal_issue 43
_journal_name_full 'The Journal of Physical Chemistry C'
_journal_page_first 24527
_journal_paper_doi 10.1021/acs.jpcc.8b06068
_journal_volume 122
_journal_year 2018
_chemical_formula_sum 'C60 H62 Cl8 O8'
_chemical_formula_weight 1194.70
_space_group_IT_number 2
_space_group_name_Hall '-P 1'
_space_group_name_H-M_alt 'P -1'
_symmetry_cell_setting triclinic
_symmetry_space_group_name_H-M 'P -1'
_atom_sites_solution_hydrogens geom
_atom_sites_solution_primary direct
_atom_sites_solution_secondary difmap
_audit_creation_method SHELXL-97
_cell_angle_alpha 110.150(2)
_cell_angle_beta 97.962(2)
_cell_angle_gamma 101.905(2)
_cell_formula_units_Z 1
_cell_length_a 7.2423(2)
_cell_length_b 13.4771(3)
_cell_length_c 16.3116(5)
_cell_measurement_reflns_used 7320
_cell_measurement_temperature 100(2)
_cell_measurement_theta_max 67
_cell_measurement_theta_min 3
_cell_volume 1423.93(7)
_computing_cell_refinement 'SAINT v7.56A (Bruker, 2008)'
_computing_data_collection 'APEX2-2008.5-0 (Bruker, 2008)'
_computing_data_reduction 'SADABS-2008/1 (Bruker, 2008)'
_computing_molecular_graphics 'XP v5.1 (Bruker, 1998)'
_computing_publication_material 'XCIF-2008/2 (Bruker, 2008)'
_computing_structure_refinement 'SHELXL-2008/4(Bruker, 2008)'
_computing_structure_solution 'XS/SHELXTL-2008/1 (Bruker, 2008)'
_diffrn_ambient_temperature 100(2)
_diffrn_measured_fraction_theta_full 0.993
_diffrn_measured_fraction_theta_max 0.933
_diffrn_measurement_device_type 'Bruker APEX2 CCD detector'
_diffrn_measurement_method '\w scans'
_diffrn_radiation_monochromator graphite
_diffrn_radiation_source 'fine-focus sealed tube'
_diffrn_radiation_type CuK\a
_diffrn_radiation_wavelength 1.54178
_diffrn_reflns_av_R_equivalents 0.0171
_diffrn_reflns_av_sigmaI/netI 0.0175
_diffrn_reflns_limit_h_max 8
_diffrn_reflns_limit_h_min -8
_diffrn_reflns_limit_k_max 15
_diffrn_reflns_limit_k_min -15
_diffrn_reflns_limit_l_max 19
_diffrn_reflns_limit_l_min 0
_diffrn_reflns_number 11450
_diffrn_reflns_theta_full 66.00
_diffrn_reflns_theta_max 67.42
_diffrn_reflns_theta_min 2.96
_exptl_absorpt_coefficient_mu 4.058
_exptl_absorpt_correction_T_max 0.6416
_exptl_absorpt_correction_T_min 0.3962
_exptl_absorpt_correction_type multi-scan
_exptl_absorpt_process_details
;
 SADABS. Program for empirical absorption correction of
 area-detector data. University of Goetingen. Germany. 
 Sheldrick, G. M. 1996
;
_exptl_crystal_colour yellow
_exptl_crystal_density_diffrn 1.393
_exptl_crystal_density_method 'not measured'
_exptl_crystal_description prism
_exptl_crystal_F_000 622
_exptl_crystal_size_max 0.28
_exptl_crystal_size_mid 0.18
_exptl_crystal_size_min 0.12
_refine_diff_density_max 0.300
_refine_diff_density_min -0.227
_refine_diff_density_rms 0.048
_refine_ls_extinction_method none
_refine_ls_goodness_of_fit_ref 1.009
_refine_ls_hydrogen_treatment constr
_refine_ls_matrix_type full
_refine_ls_number_parameters 360
_refine_ls_number_reflns 4781
_refine_ls_number_restraints 0
_refine_ls_restrained_S_all 1.009
_refine_ls_R_factor_all 0.0364
_refine_ls_R_factor_gt 0.0337
_refine_ls_shift/su_max 0.001
_refine_ls_shift/su_mean 0.000
_refine_ls_structure_factor_coef Fsqd
_refine_ls_weighting_details 'calc w=1/[\s^2^(Fo^2^)+(0.0521P)^2^+0.8739P] where P=(Fo^2^+2Fc^2^)/3'
_refine_ls_weighting_scheme calc
_refine_ls_wR_factor_gt 0.0888
_refine_ls_wR_factor_ref 0.0908
_reflns_number_gt 4445
_reflns_number_total 4781
_reflns_threshold_expression >2sigma(I)
_cod_data_source_file jp8b06068_si_002.cif
_cod_data_source_block raj14x
_cod_database_code 1554107

loop_
_symmetry_equiv_pos_as_xyz
'x, y, z'
'-x, -y, -z'

loop_
_atom_site_label
_atom_site_type_symbol
_atom_site_fract_x
_atom_site_fract_y
_atom_site_fract_z
_atom_site_U_iso_or_equiv
_atom_site_adp_type
_atom_site_occupancy
_atom_site_symmetry_multiplicity
_atom_site_calc_flag
_atom_site_refinement_flags
_atom_site_disorder_assembly
_atom_site_disorder_group
O1 O 0.69567(18) 1.05198(9) 0.78112(7) 0.0228(3) Uani 1 1 d . . .
O2 O 0.77971(17) 1.16533(9) 0.68514(7) 0.0203(3) Uani 1 1 d . . .
O3 O 0.70085(18) 0.67199(9) 0.15102(7) 0.0219(3) Uani 1 1 d . . .
O4 O 0.78041(18) 0.88387(9) 0.21878(8) 0.0230(3) Uani 1 1 d . . .
C1 C 0.4508(2) 0.52265(13) 0.53378(10) 0.0151(3) Uani 1 1 d . . .
C2 C 0.3630(2) 0.45856(13) 0.57843(10) 0.0158(3) Uani 1 1 d . . .
C3 C 0.2367(2) 0.49858(13) 0.63107(10) 0.0158(3) Uani 1 1 d . . .
H3 H 0.1698 0.4541 0.6578 0.019 Uiso 1 1 calc R . .
C4 C 0.2061(2) 0.60137(13) 0.64556(10) 0.0161(3) Uani 1 1 d . . .
C5 C 0.3164(2) 0.66897(13) 0.61161(10) 0.0167(3) Uani 1 1 d . . .
H5 H 0.3052 0.7417 0.6255 0.020 Uiso 1 1 calc R . .
C6 C 0.4428(2) 0.63341(13) 0.55779(10) 0.0160(3) Uani 1 1 d . . .
C7 C 0.5526(2) 0.70261(13) 0.51862(10) 0.0159(3) Uani 1 1 d . . .
C8 C 0.6142(2) 0.65231(13) 0.44133(10) 0.0154(3) Uani 1 1 d . . .
C9 C 0.0612(2) 0.64226(13) 0.70017(11) 0.0183(3) Uani 1 1 d . . .
C10A C 0.1737(3) 0.72110(17) 0.79505(12) 0.0302(4) Uani 1 1 d . . .
H10A H 0.0831 0.7489 0.8303 0.045 Uiso 1 1 calc R . .
H10B H 0.2671 0.7828 0.7917 0.045 Uiso 1 1 calc R . .
H10C H 0.2428 0.6820 0.8237 0.045 Uiso 1 1 calc R . .
C10B C -0.0516(3) 0.70264(15) 0.65632(12) 0.0245(4) Uani 1 1 d . . .
H10D H -0.1171 0.6537 0.5944 0.037 Uiso 1 1 calc R . .
H10E H 0.0385 0.7679 0.6565 0.037 Uiso 1 1 calc R . .
H10F H -0.1480 0.7249 0.6901 0.037 Uiso 1 1 calc R . .
C10C C -0.0877(3) 0.54719(15) 0.70567(14) 0.0290(4) Uani 1 1 d . . .
H10G H -0.1502 0.4927 0.6450 0.044 Uiso 1 1 calc R . .
H10H H -0.1859 0.5753 0.7351 0.044 Uiso 1 1 calc R . .
H10I H -0.0222 0.5127 0.7404 0.044 Uiso 1 1 calc R . .
C11 C 0.6062(2) 0.82234(13) 0.55984(11) 0.0159(3) Uani 1 1 d . . .
C12 C 0.6147(2) 0.87932(13) 0.65211(11) 0.0169(3) Uani 1 1 d . . .
H12 H 0.5769 0.8384 0.6871 0.020 Uiso 1 1 calc R . .
C13 C 0.6760(2) 0.99179(13) 0.69208(10) 0.0174(3) Uani 1 1 d . . .
C14 C 0.7290(2) 1.05409(13) 0.64038(11) 0.0172(3) Uani 1 1 d . . .
C15 C 0.7331(2) 1.00061(13) 0.55281(10) 0.0166(3) Uani 1 1 d . . .
H15 H 0.7752 1.0426 0.5192 0.020 Uiso 1 1 calc R . .
C16 C 0.6763(2) 0.88451(13) 0.51087(10) 0.0159(3) Uani 1 1 d . . .
C17 C 0.6801(3) 0.99327(14) 0.83913(11) 0.0260(4) Uani 1 1 d . . .
H17A H 0.7056 1.0455 0.9013 0.039 Uiso 1 1 calc R . .
H17B H 0.7748 0.9502 0.8336 0.039 Uiso 1 1 calc R . .
H17C H 0.5491 0.9438 0.8223 0.039 Uiso 1 1 calc R . .
C18 C 0.8246(2) 1.23088(13) 0.63402(11) 0.0204(3) Uani 1 1 d . . .
H18A H 0.8477 1.3086 0.6719 0.031 Uiso 1 1 calc R . .
H18B H 0.7157 1.2095 0.5828 0.031 Uiso 1 1 calc R . .
H18C H 0.9411 1.2194 0.6123 0.031 Uiso 1 1 calc R . .
C21 C 0.6585(2) 0.71321(13) 0.38480(11) 0.0160(3) Uani 1 1 d . . .
C22 C 0.6563(2) 0.65965(13) 0.29260(10) 0.0168(3) Uani 1 1 d . . .
H22 H 0.6254 0.5817 0.2671 0.020 Uiso 1 1 calc R . .
C23 C 0.6974(2) 0.71704(13) 0.23948(10) 0.0177(3) Uani 1 1 d . . .
C24 C 0.7379(2) 0.83320(13) 0.27620(11) 0.0183(3) Uani 1 1 d . . .
C25 C 0.7286(2) 0.88587(13) 0.36312(11) 0.0173(3) Uani 1 1 d . . .
H25 H 0.7502 0.9634 0.3865 0.021 Uiso 1 1 calc R . .
C26 C 0.6877(2) 0.82805(13) 0.41906(10) 0.0160(3) Uani 1 1 d . . .
C27 C 0.6818(3) 0.55648(14) 0.11360(11) 0.0231(4) Uani 1 1 d . . .
H27A H 0.7024 0.5355 0.0525 0.035 Uiso 1 1 calc R . .
H27B H 0.5516 0.5160 0.1121 0.035 Uiso 1 1 calc R . .
H27C H 0.7785 0.5389 0.1506 0.035 Uiso 1 1 calc R . .
C28 C 0.8310(3) 1.00101(13) 0.25609(12) 0.0228(4) Uani 1 1 d . . .
H28A H 0.8665 1.0290 0.2107 0.034 Uiso 1 1 calc R . .
H28B H 0.9411 1.0291 0.3078 0.034 Uiso 1 1 calc R . .
H28C H 0.7200 1.0255 0.2753 0.034 Uiso 1 1 calc R . .
Cl1 Cl 0.18612(6) 0.56815(3) 0.12108(3) 0.02839(12) Uani 1 1 d . . .
Cl2 Cl 0.21066(9) 0.70225(4) 0.01309(3) 0.04337(15) Uani 1 1 d . . .
C1S C 0.2157(3) 0.70182(15) 0.12167(12) 0.0321(4) Uani 1 1 d . . .
H1S1 H 0.3409 0.7503 0.1624 0.039 Uiso 1 1 calc R . .
H1S2 H 0.1109 0.7314 0.1449 0.039 Uiso 1 1 calc R . .
Cl3 Cl 0.69059(9) 0.70704(5) 0.89731(4) 0.04767(16) Uani 0.828(8) 1 d P A 1
Cl4 Cl 0.6767(4) 0.92043(15) 1.01702(8) 0.0526(5) Uani 0.828(8) 1 d P A 1
C2S C 0.7406(4) 0.7985(2) 1.00956(16) 0.0494(6) Uani 0.828(8) 1 d P A 1
H2S1 H 0.8804 0.8166 1.0366 0.059 Uiso 0.828(8) 1 calc PR A 1
H2S2 H 0.6669 0.7631 1.0436 0.059 Uiso 0.828(8) 1 calc PR A 1
Cl3A Cl 0.69059(9) 0.70704(5) 0.89731(4) 0.04767(16) Uani 0.172(8) 1 d P A 2
Cl4A Cl 0.786(3) 0.9357(7) 1.0218(5) 0.105(4) Uani 0.172(8) 1 d P A 2
C2SA C 0.7406(4) 0.7985(2) 1.00956(16) 0.0494(6) Uani 0.172(8) 1 d P A 2
H2S3 H 0.6290 0.7802 1.0356 0.059 Uiso 0.172(8) 1 calc PR A 2
H2S4 H 0.8548 0.7887 1.0437 0.059 Uiso 0.172(8) 1 calc PR A 2

loop_
_atom_site_aniso_label
_atom_site_aniso_U_11
_atom_site_aniso_U_22
_atom_site_aniso_U_33
_atom_site_aniso_U_23
_atom_site_aniso_U_13
_atom_site_aniso_U_12
O1 0.0369(7) 0.0161(6) 0.0141(6) 0.0044(5) 0.0073(5) 0.0059(5)
O2 0.0300(6) 0.0121(5) 0.0171(6) 0.0044(4) 0.0058(5) 0.0040(5)
O3 0.0343(7) 0.0186(6) 0.0139(6) 0.0066(5) 0.0072(5) 0.0082(5)
O4 0.0366(7) 0.0191(6) 0.0181(6) 0.0112(5) 0.0098(5) 0.0080(5)
C1 0.0155(8) 0.0154(7) 0.0131(7) 0.0051(6) -0.0003(6) 0.0042(6)
C2 0.0182(8) 0.0143(8) 0.0129(7) 0.0046(6) 0.0004(6) 0.0034(6)
C3 0.0188(8) 0.0156(8) 0.0127(7) 0.0062(6) 0.0026(6) 0.0035(6)
C4 0.0179(8) 0.0165(8) 0.0119(7) 0.0042(6) 0.0011(6) 0.0045(6)
C5 0.0212(8) 0.0133(7) 0.0152(8) 0.0049(6) 0.0028(6) 0.0062(6)
C6 0.0186(8) 0.0152(8) 0.0138(7) 0.0060(6) 0.0017(6) 0.0044(6)
C7 0.0177(8) 0.0162(8) 0.0148(8) 0.0071(6) 0.0016(6) 0.0061(6)
C8 0.0153(7) 0.0144(8) 0.0151(7) 0.0051(6) 0.0016(6) 0.0033(6)
C9 0.0230(8) 0.0166(8) 0.0170(8) 0.0067(6) 0.0059(6) 0.0075(7)
C10A 0.0303(10) 0.0395(11) 0.0166(9) 0.0033(8) 0.0068(7) 0.0128(8)
C10B 0.0249(9) 0.0265(9) 0.0278(9) 0.0130(7) 0.0092(7) 0.0124(7)
C10C 0.0311(10) 0.0244(9) 0.0421(11) 0.0164(8) 0.0223(8) 0.0141(8)
C11 0.0158(8) 0.0168(8) 0.0173(8) 0.0072(6) 0.0037(6) 0.0075(6)
C12 0.0196(8) 0.0161(8) 0.0175(8) 0.0086(6) 0.0054(6) 0.0055(6)
C13 0.0197(8) 0.0177(8) 0.0150(8) 0.0053(6) 0.0045(6) 0.0072(6)
C14 0.0187(8) 0.0132(8) 0.0192(8) 0.0055(6) 0.0030(6) 0.0052(6)
C15 0.0186(8) 0.0158(8) 0.0171(8) 0.0084(6) 0.0035(6) 0.0048(6)
C16 0.0153(8) 0.0157(8) 0.0173(8) 0.0066(6) 0.0023(6) 0.0058(6)
C17 0.0411(11) 0.0206(8) 0.0161(8) 0.0075(7) 0.0068(7) 0.0073(8)
C18 0.0247(9) 0.0140(8) 0.0223(8) 0.0081(7) 0.0045(7) 0.0037(7)
C21 0.0152(7) 0.0162(8) 0.0168(8) 0.0068(6) 0.0026(6) 0.0047(6)
C22 0.0191(8) 0.0137(7) 0.0163(8) 0.0047(6) 0.0020(6) 0.0053(6)
C23 0.0192(8) 0.0201(8) 0.0133(8) 0.0056(6) 0.0028(6) 0.0065(7)
C24 0.0204(8) 0.0201(8) 0.0173(8) 0.0104(7) 0.0037(6) 0.0065(7)
C25 0.0195(8) 0.0140(7) 0.0184(8) 0.0063(6) 0.0035(6) 0.0052(6)
C26 0.0155(8) 0.0167(8) 0.0162(8) 0.0070(6) 0.0025(6) 0.0049(6)
C27 0.0319(9) 0.0207(8) 0.0163(8) 0.0048(7) 0.0066(7) 0.0098(7)
C28 0.0317(9) 0.0183(8) 0.0235(9) 0.0127(7) 0.0089(7) 0.0077(7)
Cl1 0.0328(2) 0.0260(2) 0.0277(2) 0.01139(18) 0.00829(17) 0.00809(18)
Cl2 0.0782(4) 0.0289(3) 0.0233(2) 0.01051(19) 0.0128(2) 0.0137(2)
C1S 0.0474(12) 0.0248(9) 0.0225(9) 0.0063(8) 0.0071(8) 0.0119(8)
Cl3 0.0522(3) 0.0470(3) 0.0402(3) 0.0092(2) 0.0172(2) 0.0146(3)
Cl4 0.1020(12) 0.0438(7) 0.0311(5) 0.0226(5) 0.0237(6) 0.0397(6)
C2S 0.0771(18) 0.0505(14) 0.0350(12) 0.0231(11) 0.0174(11) 0.0331(13)
Cl3A 0.0522(3) 0.0470(3) 0.0402(3) 0.0092(2) 0.0172(2) 0.0146(3)
Cl4A 0.159(11) 0.082(4) 0.046(3) 0.040(3) -0.014(4) -0.032(5)
C2SA 0.0771(18) 0.0505(14) 0.0350(12) 0.0231(11) 0.0174(11) 0.0331(13)

loop_
_atom_type_symbol
_atom_type_description
_atom_type_scat_dispersion_real
_atom_type_scat_dispersion_imag
_atom_type_scat_source
C C 0.0181 0.0091 'International Tables Vol C Tables 4.2.6.8 and 6.1.1.4'
H H 0.0000 0.0000 'International Tables Vol C Tables 4.2.6.8 and 6.1.1.4'
O O 0.0492 0.0322 'International Tables Vol C Tables 4.2.6.8 and 6.1.1.4'
Cl Cl 0.3639 0.7018 'International Tables Vol C Tables 4.2.6.8 and 6.1.1.4'

loop_
_geom_angle_atom_site_label_1
_geom_angle_atom_site_label_2
_geom_angle_atom_site_label_3
_geom_angle
_geom_angle_site_symmetry_3
C13 O1 C17 117.21(13) .
C14 O2 C18 117.00(12) .
C23 O3 C27 116.97(12) .
C24 O4 C28 116.04(12) .
C2 C1 C6 119.66(14) .
C2 C1 C1 120.46(17) 2_666
C6 C1 C1 119.87(18) 2_666
C3 C2 C1 118.06(14) .
C3 C2 C8 122.11(14) 2_666
C1 C2 C8 119.29(14) 2_666
C4 C3 C2 122.23(14) .
C4 C3 H3 118.9 .
C2 C3 H3 118.9 .
C3 C4 C5 118.09(14) .
C3 C4 C9 121.68(14) .
C5 C4 C9 120.18(14) .
C4 C5 C6 122.23(14) .
C4 C5 H5 118.9 .
C6 C5 H5 118.9 .
C5 C6 C1 118.24(14) .
C5 C6 C7 122.38(14) .
C1 C6 C7 119.12(14) .
C8 C7 C11 118.79(14) .
C8 C7 C6 118.88(14) .
C11 C7 C6 122.28(14) .
C7 C8 C21 118.64(14) .
C7 C8 C2 118.63(14) 2_666
C21 C8 C2 122.70(14) 2_666
C10C C9 C10A 109.35(14) .
C10C C9 C10B 107.30(14) .
C10A C9 C10B 109.42(14) .
C10C C9 C4 111.78(13) .
C10A C9 C4 108.60(14) .
C10B C9 C4 110.37(13) .
C9 C10A H10A 109.5 .
C9 C10A H10B 109.5 .
H10A C10A H10B 109.5 .
C9 C10A H10C 109.5 .
H10A C10A H10C 109.5 .
H10B C10A H10C 109.5 .
C9 C10B H10D 109.5 .
C9 C10B H10E 109.5 .
H10D C10B H10E 109.5 .
C9 C10B H10F 109.5 .
H10D C10B H10F 109.5 .
H10E C10B H10F 109.5 .
C9 C10C H10G 109.5 .
C9 C10C H10H 109.5 .
H10G C10C H10H 109.5 .
C9 C10C H10I 109.5 .
H10G C10C H10I 109.5 .
H10H C10C H10I 109.5 .
C16 C11 C12 117.96(14) .
C16 C11 C7 119.71(14) .
C12 C11 C7 121.80(14) .
C13 C12 C11 121.80(14) .
C13 C12 H12 119.1 .
C11 C12 H12 119.1 .
O1 C13 C12 125.08(14) .
O1 C13 C14 115.12(14) .
C12 C13 C14 119.78(14) .
O2 C14 C15 125.30(14) .
O2 C14 C13 115.44(14) .
C15 C14 C13 119.20(14) .
C14 C15 C16 121.86(14) .
C14 C15 H15 119.1 .
C16 C15 H15 119.1 .
C11 C16 C15 118.98(14) .
C11 C16 C26 119.32(14) .
C15 C16 C26 121.69(14) .
O1 C17 H17A 109.5 .
O1 C17 H17B 109.5 .
H17A C17 H17B 109.5 .
O1 C17 H17C 109.5 .
H17A C17 H17C 109.5 .
H17B C17 H17C 109.5 .
O2 C18 H18A 109.5 .
O2 C18 H18B 109.5 .
H18A C18 H18B 109.5 .
O2 C18 H18C 109.5 .
H18A C18 H18C 109.5 .
H18B C18 H18C 109.5 .
C26 C21 C22 117.88(14) .
C26 C21 C8 119.79(14) .
C22 C21 C8 122.08(14) .
C23 C22 C21 122.00(14) .
C23 C22 H22 119.0 .
C21 C22 H22 119.0 .
O3 C23 C22 125.55(15) .
O3 C23 C24 115.01(14) .
C22 C23 C24 119.43(14) .
C25 C24 O4 124.99(15) .
C25 C24 C23 119.53(14) .
O4 C24 C23 115.47(14) .
C24 C25 C26 121.75(15) .
C24 C25 H25 119.1 .
C26 C25 H25 119.1 .
C21 C26 C25 119.15(14) .
C21 C26 C16 119.52(14) .
C25 C26 C16 121.34(14) .
O3 C27 H27A 109.5 .
O3 C27 H27B 109.5 .
H27A C27 H27B 109.5 .
O3 C27 H27C 109.5 .
H27A C27 H27C 109.5 .
H27B C27 H27C 109.5 .
O4 C28 H28A 109.5 .
O4 C28 H28B 109.5 .
H28A C28 H28B 109.5 .
O4 C28 H28C 109.5 .
H28A C28 H28C 109.5 .
H28B C28 H28C 109.5 .
Cl1 C1S Cl2 111.62(10) .
Cl1 C1S H1S1 109.3 .
Cl2 C1S H1S1 109.3 .
Cl1 C1S H1S2 109.3 .
Cl2 C1S H1S2 109.3 .
H1S1 C1S H1S2 108.0 .
Cl3 C2S Cl4 110.75(13) .
Cl3 C2S H2S1 109.5 .
Cl4 C2S H2S1 109.5 .
Cl3 C2S H2S2 109.5 .
Cl4 C2S H2S2 109.5 .
H2S1 C2S H2S2 108.1 .

loop_
_geom_bond_atom_site_label_1
_geom_bond_atom_site_label_2
_geom_bond_distance
_geom_bond_site_symmetry_2
O1 C13 1.368(2) .
O1 C17 1.429(2) .
O2 C14 1.3638(19) .
O2 C18 1.4303(19) .
O3 C23 1.3653(19) .
O3 C27 1.431(2) .
O4 C24 1.3682(19) .
O4 C28 1.426(2) .
C1 C2 1.420(2) .
C1 C6 1.423(2) .
C1 C1 1.425(3) 2_666
C2 C3 1.402(2) .
C2 C8 1.466(2) 2_666
C3 C4 1.393(2) .
C3 H3 0.9500 .
C4 C5 1.394(2) .
C4 C9 1.536(2) .
C5 C6 1.397(2) .
C5 H5 0.9500 .
C6 C7 1.468(2) .
C7 C8 1.393(2) .
C7 C11 1.459(2) .
C8 C21 1.457(2) .
C8 C2 1.466(2) 2_666
C9 C10C 1.532(2) .
C9 C10A 1.533(2) .
C9 C10B 1.534(2) .
C10A H10A 0.9800 .
C10A H10B 0.9800 .
C10A H10C 0.9800 .
C10B H10D 0.9800 .
C10B H10E 0.9800 .
C10B H10F 0.9800 .
C10C H10G 0.9800 .
C10C H10H 0.9800 .
C10C H10I 0.9800 .
C11 C16 1.413(2) .
C11 C12 1.420(2) .
C12 C13 1.371(2) .
C12 H12 0.9500 .
C13 C14 1.417(2) .
C14 C15 1.368(2) .
C15 C16 1.416(2) .
C15 H15 0.9500 .
C16 C26 1.450(2) .
C17 H17A 0.9800 .
C17 H17B 0.9800 .
C17 H17C 0.9800 .
C18 H18A 0.9800 .
C18 H18B 0.9800 .
C18 H18C 0.9800 .
C21 C26 1.410(2) .
C21 C22 1.423(2) .
C22 C23 1.370(2) .
C22 H22 0.9500 .
C23 C24 1.418(2) .
C24 C25 1.368(2) .
C25 C26 1.413(2) .
C25 H25 0.9500 .
C27 H27A 0.9800 .
C27 H27B 0.9800 .
C27 H27C 0.9800 .
C28 H28A 0.9800 .
C28 H28B 0.9800 .
C28 H28C 0.9800 .
Cl1 C1S 1.7661(19) .
Cl2 C1S 1.7684(19) .
C1S H1S1 0.9900 .
C1S H1S2 0.9900 .
Cl3 C2S 1.755(2) .
Cl4 C2S 1.767(2) .
C2S H2S1 0.9900 .
C2S H2S2 0.9900 .

loop_
_geom_torsion_atom_site_label_1
_geom_torsion_atom_site_label_2
_geom_torsion_atom_site_label_3
_geom_torsion_atom_site_label_4
_geom_torsion
_geom_torsion_site_symmetry_1
_geom_torsion_site_symmetry_4
C6 C1 C2 C3 13.3(2) . .
C1 C1 C2 C3 -167.73(17) 2_666 .
C6 C1 C2 C8 -174.91(14) . 2_666
C1 C1 C2 C8 4.1(3) 2_666 2_666
C1 C2 C3 C4 -4.5(2) . .
C8 C2 C3 C4 -176.10(14) 2_666 .
C2 C3 C4 C5 -4.8(2) . .
C2 C3 C4 C9 177.45(14) . .
C3 C4 C5 C6 5.5(2) . .
C9 C4 C5 C6 -176.68(14) . .
C4 C5 C6 C1 3.1(2) . .
C4 C5 C6 C7 177.20(15) . .
C2 C1 C6 C5 -12.6(2) . .
C1 C1 C6 C5 168.39(17) 2_666 .
C2 C1 C6 C7 173.11(14) . .
C1 C1 C6 C7 -5.9(3) 2_666 .
C5 C6 C7 C8 -155.56(15) . .
C1 C6 C7 C8 18.5(2) . .
C5 C6 C7 C11 27.0(2) . .
C1 C6 C7 C11 -158.95(14) . .
C11 C7 C8 C21 -24.3(2) . .
C6 C7 C8 C21 158.12(14) . .
C11 C7 C8 C2 153.98(14) . 2_666
C6 C7 C8 C2 -23.6(2) . 2_666
C3 C4 C9 C10C -20.3(2) . .
C5 C4 C9 C10C 161.97(15) . .
C3 C4 C9 C10A 100.41(17) . .
C5 C4 C9 C10A -77.31(18) . .
C3 C4 C9 C10B -139.65(15) . .
C5 C4 C9 C10B 42.6(2) . .
C8 C7 C11 C16 15.3(2) . .
C6 C7 C11 C16 -167.21(14) . .
C8 C7 C11 C12 -156.16(15) . .
C6 C7 C11 C12 21.3(2) . .
C16 C11 C12 C13 4.5(2) . .
C7 C11 C12 C13 176.12(15) . .
C17 O1 C13 C12 10.1(2) . .
C17 O1 C13 C14 -168.38(15) . .
C11 C12 C13 O1 -177.13(15) . .
C11 C12 C13 C14 1.3(2) . .
C18 O2 C14 C15 5.7(2) . .
C18 O2 C14 C13 -176.91(13) . .
O1 C13 C14 O2 -4.2(2) . .
C12 C13 C14 O2 177.22(14) . .
O1 C13 C14 C15 173.36(14) . .
C12 C13 C14 C15 -5.2(2) . .
O2 C14 C15 C16 -179.41(15) . .
C13 C14 C15 C16 3.3(2) . .
C12 C11 C16 C15 -6.3(2) . .
C7 C11 C16 C15 -178.14(14) . .
C12 C11 C16 C26 173.86(14) . .
C7 C11 C16 C26 2.0(2) . .
C14 C15 C16 C11 2.5(2) . .
C14 C15 C16 C26 -177.64(15) . .
C7 C8 C21 C26 16.4(2) . .
C2 C8 C21 C26 -161.82(15) 2_666 .
C7 C8 C21 C22 -157.72(15) . .
C2 C8 C21 C22 24.0(2) 2_666 .
C26 C21 C22 C23 5.5(2) . .
C8 C21 C22 C23 179.79(14) . .
C27 O3 C23 C22 -7.6(2) . .
C27 O3 C23 C24 173.37(14) . .
C21 C22 C23 O3 179.08(15) . .
C21 C22 C23 C24 -1.9(2) . .
C28 O4 C24 C25 4.4(2) . .
C28 O4 C24 C23 -176.97(14) . .
O3 C23 C24 C25 176.79(14) . .
C22 C23 C24 C25 -2.3(2) . .
O3 C23 C24 O4 -1.9(2) . .
C22 C23 C24 O4 178.99(14) . .
O4 C24 C25 C26 -178.64(14) . .
C23 C24 C25 C26 2.8(2) . .
C22 C21 C26 C25 -5.0(2) . .
C8 C21 C26 C25 -179.35(14) . .
C22 C21 C26 C16 175.35(14) . .
C8 C21 C26 C16 1.0(2) . .
C24 C25 C26 C21 0.9(2) . .
C24 C25 C26 C16 -179.39(15) . .
C11 C16 C26 C21 -10.0(2) . .
C15 C16 C26 C21 170.20(15) . .
C11 C16 C26 C25 170.33(14) . .
C15 C16 C26 C25 -9.5(2) . .
